data_1543033
loop_
_publ_author_name
'Pan, Long'
'Xu, Meng-Ying'
'Feng, Li-Juan'
'Chen, Qi'
'He, Yu-Jian'
'Han, Bao-Hang'

_publ_section_title
;
 Conjugated microporous polycarbazole containing
 tris(2-phenylpyridine)iridium(iii) complexes: phosphorescence, porosity,
 and heterogeneous organic photocatalysis
;
_journal_issue 12
_journal_name_full 'Polym. Chem.'
_journal_page_first 2299
_journal_paper_doi 10.1039/C5PY01955A
_journal_volume 7
_journal_year 2016
_chemical_formula_sum 'C69 H45 Ir N6'
_chemical_formula_weight 1150.31
_chemical_name_systematic
; 
 ? 
;
_space_group_IT_number 205
_symmetry_cell_setting cubic
_symmetry_space_group_name_Hall '-P 2ac 2ab 3'
_symmetry_space_group_name_H-M 'P a -3'
_atom_sites_solution_hydrogens geom
_atom_sites_solution_primary direct
_atom_sites_solution_secondary difmap
_audit_block_doi 10.5517/cc1k93wv
_audit_creation_method SHELXL-97
_audit_update_record
;
2016-02-29 deposited with the CCDC.
2016-03-04 downloaded from the CCDC.
;
_cell_angle_alpha 90.00
_cell_angle_beta 90.00
_cell_angle_gamma 90.00
_cell_formula_units_Z 8
_cell_length_a 22.825(3)
_cell_length_b 22.825(3)
_cell_length_c 22.825(3)
_cell_measurement_reflns_used 4593
_cell_measurement_temperature 293(2)
_cell_measurement_theta_max 27.56
_cell_measurement_theta_min 1.55
_cell_volume 11891(3)
_computing_cell_refinement 'Bruker SMART'
_computing_data_collection 'Bruker SMART'
_computing_data_reduction 'Bruker SAINT'
_computing_molecular_graphics SHELXP-97
_computing_publication_material SHELXTL
_computing_structure_refinement 'SHELXL-97 (Sheldrick, 1997)'
_computing_structure_solution 'SHELXS-97 (Sheldrick, 1990)'
_diffrn_ambient_temperature 293(2)
_diffrn_measured_fraction_theta_full 1.000
_diffrn_measured_fraction_theta_max 0.998
_diffrn_measurement_device_type 'Bruker Smart APEX CCD area detector'
_diffrn_measurement_method 'phi and omega scans'
_diffrn_radiation_monochromator graphite
_diffrn_radiation_source 'fine-focus sealed tube'
_diffrn_radiation_type MoK\a
_diffrn_radiation_wavelength 0.71073
_diffrn_reflns_av_R_equivalents 0.1160
_diffrn_reflns_av_sigmaI/netI 0.0285
_diffrn_reflns_limit_h_max 29
_diffrn_reflns_limit_h_min -29
_diffrn_reflns_limit_k_max 29
_diffrn_reflns_limit_k_min -29
_diffrn_reflns_limit_l_max 29
_diffrn_reflns_limit_l_min -29
_diffrn_reflns_number 173778
_diffrn_reflns_theta_full 25.00
_diffrn_reflns_theta_max 27.56
_diffrn_reflns_theta_min 1.55
_diffrn_standards_decay_% 0
_diffrn_standards_interval_count 0
_diffrn_standards_interval_time 0
_diffrn_standards_number 0
_exptl_absorpt_coefficient_mu 2.290
_exptl_absorpt_correction_T_max 0.6833
_exptl_absorpt_correction_T_min 0.6095
_exptl_absorpt_correction_type multi-scan
_exptl_crystal_colour yellow
_exptl_crystal_density_diffrn 1.285
_exptl_crystal_density_method 'not measured'
_exptl_crystal_description block
_exptl_crystal_F_000 4624
_exptl_crystal_size_max 0.24
_exptl_crystal_size_mid 0.20
_exptl_crystal_size_min 0.18
_platon_squeeze_details ' ?'
_refine_diff_density_max 3.166
_refine_diff_density_min -0.462
_refine_diff_density_rms 0.224
_refine_ls_extinction_method none
_refine_ls_goodness_of_fit_ref 1.132
_refine_ls_hydrogen_treatment mixed
_refine_ls_matrix_type full
_refine_ls_number_parameters 229
_refine_ls_number_reflns 4585
_refine_ls_number_restraints 0
_refine_ls_restrained_S_all 1.132
_refine_ls_R_factor_all 0.0892
_refine_ls_R_factor_gt 0.0588
_refine_ls_shift/su_max 0.000
_refine_ls_shift/su_mean 0.000
_refine_ls_structure_factor_coef Fsqd
_refine_ls_weighting_details 'calc w=1/[\s^2^(Fo^2^)+(0.1150P)^2^+56.8914P] where P=(Fo^2^+2Fc^2^)/3'
_refine_ls_weighting_scheme calc
_refine_ls_wR_factor_gt 0.1938
_refine_ls_wR_factor_ref 0.2211
_reflns_number_gt 3186
_reflns_number_total 4585
_reflns_threshold_expression >2sigma(I)
_cod_data_source_file c5py01955a2.cif
_cod_data_source_block x
_cod_depositor_comments
;
The following automatic conversions were performed:

'_symmetry_cell_setting' value 'Cubic' changed to 'cubic' according
to
/usr/data/users/saulius/crontab/automatic-downloads/current/RSC/lib/dictionaries/cif_core.dic
dictionary named 'cif_core.dic' version 2.4.2 from 2011-04-26.

Automatic conversion script
Id: cif_fix_values 4268 2015-11-12 08:31:59Z antanas 
;
_cod_original_cell_volume 11891(2)
_cod_database_code 1543033

loop_
_symmetry_equiv_pos_as_xyz
'x, y, z'
'-x+1/2, -y, z+1/2'
'-x, y+1/2, -z+1/2'
'x+1/2, -y+1/2, -z'
'z, x, y'
'z+1/2, -x+1/2, -y'
'-z+1/2, -x, y+1/2'
'-z, x+1/2, -y+1/2'
'y, z, x'
'-y, z+1/2, -x+1/2'
'y+1/2, -z+1/2, -x'
'-y+1/2, -z, x+1/2'
'-x, -y, -z'
'x-1/2, y, -z-1/2'
'x, -y-1/2, z-1/2'
'-x-1/2, y-1/2, z'
'-z, -x, -y'
'-z-1/2, x-1/2, y'
'z-1/2, x, -y-1/2'
'z, -x-1/2, y-1/2'
'-y, -z, -x'
'y, -z-1/2, x-1/2'
'-y-1/2, z-1/2, x'
'y-1/2, z, -x-1/2'

loop_
_atom_site_label
_atom_site_type_symbol
_atom_site_fract_x
_atom_site_fract_y
_atom_site_fract_z
_atom_site_U_iso_or_equiv
_atom_site_adp_type
_atom_site_occupancy
_atom_site_symmetry_multiplicity
_atom_site_calc_flag
_atom_site_refinement_flags
Ir1 Ir 0.105264(11) 0.105264(11) 0.105264(11) 0.0339(2) Uani 1 3 d S
N1 N 0.1407(3) 0.0387(3) 0.0498(3) 0.0412(13) Uani 1 1 d .
C11 C 0.1780(3) 0.1452(3) 0.0756(3) 0.0368(15) Uani 1 1 d .
C6 C 0.2129(3) 0.1120(3) 0.0379(3) 0.0418(16) Uani 1 1 d .
N2 N 0.2751(3) 0.2753(3) 0.0954(3) 0.0521(17) Uani 1 1 d .
C5 C 0.1166(4) -0.0135(3) 0.0394(4) 0.0501(19) Uani 1 1 d .
H5 H 0.0829 -0.0240 0.0598 0.060 Uiso 1 1 calc R
C1 C 0.1900(3) 0.0539(3) 0.0221(3) 0.0433(16) Uani 1 1 d .
C9 C 0.2547(4) 0.2198(3) 0.0752(3) 0.0475(18) Uani 1 1 d .
C21 C 0.2051(6) 0.4418(5) 0.0907(5) 0.086(3) Uani 1 1 d .
H21 H 0.1907 0.4799 0.0900 0.103 Uiso 1 1 calc R
C13 C 0.3279(4) 0.2845(4) 0.1263(4) 0.052(2) Uani 1 1 d .
C23 C 0.1922(4) 0.3410(4) 0.0662(4) 0.064(2) Uani 1 1 d .
H23 H 0.1697 0.3115 0.0494 0.077 Uiso 1 1 calc R
C8 C 0.2897(4) 0.1854(4) 0.0384(4) 0.062(2) Uani 1 1 d .
H8 H 0.3268 0.1982 0.0271 0.074 Uiso 1 1 calc R
C18 C 0.3323(4) 0.3448(4) 0.1389(4) 0.053(2) Uani 1 1 d .
C24 C 0.2457(4) 0.3285(3) 0.0914(4) 0.0484(18) Uani 1 1 d .
C4 C 0.1396(4) -0.0524(4) -0.0002(4) 0.060(2) Uani 1 1 d .
H4 H 0.1223 -0.0889 -0.0060 0.073 Uiso 1 1 calc R
C19 C 0.2800(4) 0.3717(4) 0.1176(4) 0.052(2) Uani 1 1 d .
C16 C 0.4232(5) 0.3253(6) 0.1874(5) 0.079(3) Uani 1 1 d .
H16 H 0.4565 0.3385 0.2068 0.095 Uiso 1 1 calc R
C22 C 0.1729(5) 0.3982(4) 0.0662(5) 0.072(3) Uani 1 1 d .
H22 H 0.1370 0.4071 0.0492 0.086 Uiso 1 1 calc R
C7 C 0.2682(4) 0.1325(4) 0.0191(4) 0.062(2) Uani 1 1 d .
H7 H 0.2904 0.1098 -0.0065 0.074 Uiso 1 1 calc R
C17 C 0.3823(5) 0.3639(5) 0.1700(5) 0.073(3) Uani 1 1 d .
H17 H 0.3869 0.4035 0.1784 0.087 Uiso 1 1 calc R
C2 C 0.2144(4) 0.0162(4) -0.0195(4) 0.056(2) Uani 1 1 d .
H2 H 0.2483 0.0270 -0.0394 0.067 Uiso 1 1 calc R
C10 C 0.1999(3) 0.2005(3) 0.0934(3) 0.0412(16) Uani 1 1 d .
H10 H 0.1773 0.2242 0.1176 0.049 Uiso 1 1 calc R
C20 C 0.2600(5) 0.4307(4) 0.1171(4) 0.064(3) Uani 1 1 d .
H20 H 0.2821 0.4607 0.1335 0.077 Uiso 1 1 calc R
C3 C 0.1884(5) -0.0365(4) -0.0308(4) 0.064(2) Uani 1 1 d .
H3 H 0.2039 -0.0614 -0.0592 0.077 Uiso 1 1 calc R
C15 C 0.4160(5) 0.2638(6) 0.1763(5) 0.081(3) Uani 1 1 d .
H15 H 0.4437 0.2374 0.1904 0.097 Uiso 1 1 calc R
C14 C 0.3688(4) 0.2436(4) 0.1452(4) 0.062(2) Uani 1 1 d .
H14 H 0.3643 0.2040 0.1370 0.075 Uiso 1 1 calc R

loop_
_atom_site_aniso_label
_atom_site_aniso_U_11
_atom_site_aniso_U_22
_atom_site_aniso_U_33
_atom_site_aniso_U_23
_atom_site_aniso_U_13
_atom_site_aniso_U_12
Ir1 0.0339(2) 0.0339(2) 0.0339(2) -0.00316(10) -0.00316(10) -0.00316(10)
N1 0.045(3) 0.037(3) 0.042(3) -0.008(3) -0.006(3) -0.002(3)
C11 0.038(3) 0.041(4) 0.032(3) 0.005(3) -0.001(3) -0.001(3)
C6 0.048(4) 0.038(4) 0.039(4) -0.001(3) 0.000(3) 0.001(3)
N2 0.046(4) 0.042(4) 0.068(4) 0.005(3) -0.004(3) -0.013(3)
C5 0.055(5) 0.042(4) 0.053(5) -0.007(4) -0.009(4) 0.001(3)
C1 0.053(4) 0.038(4) 0.039(4) -0.001(3) 0.002(3) 0.006(3)
C9 0.052(4) 0.041(4) 0.049(4) 0.002(3) 0.004(4) -0.013(3)
C21 0.116(10) 0.061(7) 0.080(7) -0.012(6) 0.011(7) 0.008(7)
C13 0.049(5) 0.058(5) 0.049(4) 0.006(4) 0.006(4) -0.018(4)
C23 0.069(6) 0.053(5) 0.071(6) -0.007(4) -0.007(5) -0.004(4)
C8 0.058(5) 0.055(5) 0.071(6) 0.002(4) 0.024(4) -0.012(4)
C18 0.060(5) 0.053(5) 0.046(4) 0.000(4) 0.006(4) -0.018(4)
C24 0.050(4) 0.041(4) 0.055(4) 0.001(3) 0.007(4) -0.003(3)
C4 0.073(6) 0.052(5) 0.056(5) -0.015(4) -0.005(5) -0.009(4)
C19 0.065(5) 0.045(4) 0.045(4) -0.003(4) 0.011(4) -0.013(4)
C16 0.055(6) 0.107(9) 0.075(7) 0.004(6) -0.017(5) -0.018(6)
C22 0.078(7) 0.060(6) 0.077(7) 0.000(5) -0.004(6) 0.002(5)
C7 0.064(5) 0.053(5) 0.068(6) -0.005(4) 0.029(5) -0.006(4)
C17 0.075(7) 0.081(7) 0.063(6) 0.002(5) -0.006(5) -0.028(6)
C2 0.066(5) 0.051(5) 0.051(5) -0.003(4) 0.010(4) 0.008(4)
C10 0.044(4) 0.037(4) 0.042(4) -0.001(3) 0.001(3) -0.004(3)
C20 0.084(7) 0.048(5) 0.061(5) -0.013(4) 0.010(5) -0.008(5)
C3 0.089(7) 0.047(5) 0.056(5) -0.016(4) 0.003(5) 0.010(5)
C15 0.065(6) 0.113(10) 0.065(7) 0.023(6) -0.006(5) -0.007(6)
C14 0.053(5) 0.065(6) 0.069(6) 0.018(5) 0.004(4) -0.004(4)

loop_
_atom_type_symbol
_atom_type_description
_atom_type_scat_dispersion_real
_atom_type_scat_dispersion_imag
_atom_type_scat_source
C C 0.0033 0.0016 'International Tables Vol C Tables 4.2.6.8 and 6.1.1.4'
H H 0.0000 0.0000 'International Tables Vol C Tables 4.2.6.8 and 6.1.1.4'
N N 0.0061 0.0033 'International Tables Vol C Tables 4.2.6.8 and 6.1.1.4'
Ir Ir -1.4442 7.9887 'International Tables Vol C Tables 4.2.6.8 and 6.1.1.4'

loop_
_citation_id
_citation_doi
_citation_year
1 10.1039/C5PY01955A 2016

loop_
_geom_angle_atom_site_label_1
_geom_angle_atom_site_label_2
_geom_angle_atom_site_label_3
_geom_angle
_geom_angle_site_symmetry_1
_geom_angle_site_symmetry_3
C11 Ir1 C11 93.2(3) 5 .
C11 Ir1 C11 93.2(3) 5 9
C11 Ir1 C11 93.2(3) . 9
C11 Ir1 N1 79.1(3) 5 5
C11 Ir1 N1 94.5(2) . 5
C11 Ir1 N1 169.4(3) 9 5
C11 Ir1 N1 169.4(3) 5 .
C11 Ir1 N1 79.1(3) . .
C11 Ir1 N1 94.5(2) 9 .
N1 Ir1 N1 94.1(2) 5 .
C11 Ir1 N1 94.5(2) 5 9
C11 Ir1 N1 169.4(3) . 9
C11 Ir1 N1 79.1(3) 9 9
N1 Ir1 N1 94.1(2) 5 9
N1 Ir1 N1 94.1(2) . 9
C1 N1 C5 119.6(7) . .
C1 N1 Ir1 114.5(5) . .
C5 N1 Ir1 125.8(6) . .
C6 C11 C10 117.3(7) . .
C6 C11 Ir1 115.6(5) . .
C10 C11 Ir1 126.8(5) . .
C11 C6 C7 121.2(7) . .
C11 C6 C1 116.0(7) . .
C7 C6 C1 122.7(7) . .
C24 N2 C13 108.3(7) . .
C24 N2 C9 126.7(7) . .
C13 N2 C9 124.9(7) . .
N1 C5 C4 122.5(8) . .
N1 C5 H5 118.7 . .
C4 C5 H5 118.7 . .
N1 C1 C2 119.9(7) . .
N1 C1 C6 114.6(6) . .
C2 C1 C6 125.5(7) . .
C10 C9 C8 121.1(7) . .
C10 C9 N2 118.6(7) . .
C8 C9 N2 120.3(7) . .
C22 C21 C20 121.6(11) . .
C22 C21 H21 119.2 . .
C20 C21 H21 119.2 . .
C14 C13 C18 123.0(8) . .
C14 C13 N2 129.0(8) . .
C18 C13 N2 108.0(8) . .
C24 C23 C22 118.6(9) . .
C24 C23 H23 120.7 . .
C22 C23 H23 120.7 . .
C7 C8 C9 118.7(8) . .
C7 C8 H8 120.7 . .
C9 C8 H8 120.7 . .
C13 C18 C17 117.5(9) . .
C13 C18 C19 106.9(7) . .
C17 C18 C19 135.5(9) . .
C23 C24 C19 122.0(8) . .
C23 C24 N2 129.3(8) . .
C19 C24 N2 108.6(8) . .
C5 C4 C3 118.6(8) . .
C5 C4 H4 120.7 . .
C3 C4 H4 120.7 . .
C24 C19 C20 119.0(9) . .
C24 C19 C18 108.1(8) . .
C20 C19 C18 132.8(9) . .
C17 C16 C15 120.6(10) . .
C17 C16 H16 119.7 . .
C15 C16 H16 119.7 . .
C21 C22 C23 121.4(11) . .
C21 C22 H22 119.3 . .
C23 C22 H22 119.3 . .
C8 C7 C6 120.8(8) . .
C8 C7 H7 119.6 . .
C6 C7 H7 119.6 . .
C16 C17 C18 120.5(11) . .
C16 C17 H17 119.7 . .
C18 C17 H17 119.7 . .
C3 C2 C1 119.9(8) . .
C3 C2 H2 120.1 . .
C1 C2 H2 120.1 . .
C9 C10 C11 121.0(7) . .
C9 C10 H10 119.5 . .
C11 C10 H10 119.5 . .
C19 C20 C21 117.3(9) . .
C19 C20 H20 121.3 . .
C21 C20 H20 121.3 . .
C2 C3 C4 119.4(8) . .
C2 C3 H3 120.3 . .
C4 C3 H3 120.3 . .
C14 C15 C16 120.6(11) . .
C14 C15 H15 119.7 . .
C16 C15 H15 119.7 . .
C15 C14 C13 117.7(10) . .
C15 C14 H14 121.2 . .
C13 C14 H14 121.2 . .

loop_
_geom_bond_atom_site_label_1
_geom_bond_atom_site_label_2
_geom_bond_distance
_geom_bond_site_symmetry_2
Ir1 C11 2.011(7) 5
Ir1 C11 2.011(7) .
Ir1 C11 2.011(7) 9
Ir1 N1 2.136(6) 5
Ir1 N1 2.136(6) .
Ir1 N1 2.136(6) 9
N1 C1 1.337(10) .
N1 C5 1.335(10) .
C11 C6 1.396(10) .
C11 C10 1.417(10) .
C6 C7 1.413(11) .
C6 C1 1.471(10) .
N2 C24 1.390(11) .
N2 C13 1.411(11) .
N2 C9 1.426(10) .
C5 C4 1.371(12) .
C5 H5 0.9300 .
C1 C2 1.395(11) .
C9 C10 1.389(11) .
C9 C8 1.401(12) .
C21 C22 1.357(16) .
C21 C20 1.414(17) .
C21 H21 0.9300 .
C13 C14 1.389(13) .
C13 C18 1.408(12) .
C23 C24 1.381(12) .
C23 C22 1.377(13) .
C23 H23 0.9300 .
C8 C7 1.377(12) .
C8 H8 0.9300 .
C18 C17 1.412(13) .
C18 C19 1.427(13) .
C24 C19 1.393(12) .
C4 C3 1.365(13) .
C4 H4 0.9300 .
C19 C20 1.422(13) .
C16 C17 1.344(16) .
C16 C15 1.435(17) .
C16 H16 0.9300 .
C22 H22 0.9300 .
C7 H7 0.9300 .
C17 H17 0.9300 .
C2 C3 1.368(12) .
C2 H2 0.9300 .
C10 H10 0.9300 .
C20 H20 0.9300 .
C3 H3 0.9300 .
C15 C14 1.371(15) .
C15 H15 0.9300 .
C14 H14 0.9300 .

loop_
_platon_squeeze_void_nr
_platon_squeeze_void_average_x
_platon_squeeze_void_average_y
_platon_squeeze_void_average_z
_platon_squeeze_void_volume
_platon_squeeze_void_count_electrons
1 0.000 0.000 0.500 636.6 161.1
2 0.000 0.500 0.000 636.7 161.2
3 0.500 0.500 0.500 636.7 163.1
4 0.500 0.000 1.000 636.6 161.1
